data_2003800
loop_
_publ_author_name
'Wolska, I.'
'Kubicki, M.'
'Gawron, M.'
'Borowiak, T.'
'Antkowiak, W. Z.'

_publ_section_title
;
 2-(2-Methoxyphenyl)pyridine 1-Oxide and its 3-Methyl Derivative
;
_journal_issue 8
_journal_name_full 'Acta Crystallographica Section C'
_journal_page_first 1590
_journal_page_last 1593
_journal_paper_doi 10.1107/S0108270195002083
_journal_volume 51
_journal_year 1995
_chemical_formula_moiety 'C13 H13 N O2'
_chemical_formula_sum 'C13 H13 N O2'
_chemical_formula_weight 215.24
_chemical_name_systematic
;
2-(2-methoxyphenyl)-3-methylpyridine-1-oxide
;
_space_group_IT_number 14
_symmetry_cell_setting monoclinic
_symmetry_space_group_name_Hall '-P 2ybc'
_symmetry_space_group_name_H-M 'P 1 21/c 1'
_audit_creation_method SHELXL
_cell_angle_alpha 90.00
_cell_angle_beta 104.77(1)
_cell_angle_gamma 90.00
_cell_formula_units_Z 4
_cell_length_a 10.677(2)
_cell_length_b 7.750(1)
_cell_length_c 13.961(3)
_cell_measurement_reflns_used 15
_cell_measurement_temperature 293(2)
_cell_measurement_theta_max 45.81
_cell_measurement_theta_min 13.19
_cell_volume 1117.1(4)
_computing_cell_refinement 'P2~1~ software'
_computing_data_collection 'P2~1~ software'
_computing_data_reduction 'PRADIR (Jask\'olski, 1990)'
_computing_molecular_graphics
;
Stereochemical Workstation Operation Manual (Siemens, 1989)
;
_computing_publication_material 'SHELXL93 (Sheldrick, 1993)'
_computing_structure_refinement 'SHELXL93 (Sheldrick, 1993)'
_computing_structure_solution 'SHELXS86 (Sheldrick, 1990)'
_diffrn_ambient_temperature 293(2)
_diffrn_measurement_device 'Syntex P2~1~'
_diffrn_measurement_method \w/2\q
_diffrn_radiation_monochromator graphite
_diffrn_radiation_source 'fine-focus sealed tube'
_diffrn_radiation_type CuK\a
_diffrn_radiation_wavelength 1.54178
_diffrn_reflns_av_R_equivalents 0.0125
_diffrn_reflns_av_sigmaI/netI 0.0158
_diffrn_reflns_limit_h_max 11
_diffrn_reflns_limit_h_min 0
_diffrn_reflns_limit_k_max 8
_diffrn_reflns_limit_k_min 0
_diffrn_reflns_limit_l_max 14
_diffrn_reflns_limit_l_min -15
_diffrn_reflns_number 1586
_diffrn_reflns_theta_max 57.28
_diffrn_reflns_theta_min 4.28
_diffrn_standards_decay_% 2
_diffrn_standards_interval_count 100
_diffrn_standards_number 2
_exptl_absorpt_coefficient_mu 0.701
_exptl_absorpt_correction_type none
_exptl_crystal_colour colourless
_exptl_crystal_density_diffrn 1.280
_exptl_crystal_description prism
_exptl_crystal_F_000 456
_exptl_crystal_size_max 0.28
_exptl_crystal_size_mid 0.23
_exptl_crystal_size_min 0.18
_refine_diff_density_max 0.155
_refine_diff_density_min -0.160
_refine_ls_extinction_coef 0.0251(16)
_refine_ls_extinction_method SHELXL
_refine_ls_goodness_of_fit_all 1.176
_refine_ls_goodness_of_fit_obs 1.205
_refine_ls_hydrogen_treatment refall
_refine_ls_matrix_type full
_refine_ls_number_parameters 198
_refine_ls_number_reflns 1497
_refine_ls_number_restraints 0
_refine_ls_restrained_S_all 1.176
_refine_ls_restrained_S_obs 1.205
_refine_ls_R_factor_all 0.0444
_refine_ls_R_factor_obs 0.0371
_refine_ls_shift/esd_max <0.001
_refine_ls_shift/esd_mean 0.000
_refine_ls_structure_factor_coef Fsqd
_refine_ls_weighting_scheme
;
calc w = 1/[\s^2^(F~o~^2^) + (0.0534P)^2^ + 0.2859P]
where P = (F~o~^2^ + 2F~c~^2^)/3
;
_refine_ls_wR_factor_all 0.1047
_refine_ls_wR_factor_obs 0.0981
_reflns_number_observed 1284
_reflns_number_total 1497
_reflns_observed_criterion >2sigma(I)
_cod_data_source_file ka1113.cif
_cod_data_source_block meno
_cod_depositor_comments
;
The following automatic conversions were performed:
'_symmetry_cell_setting' value 'Monoclinic' changed to 'monoclinic'
according to '/home/saulius/struct/CIF-dictionaries/cif_core.dic'
dictionary named 'cif_core.dic' version 2.4.1 from 2010-06-29.

Automatic conversion script
Id: cif_fix_enum 1527 2010-12-29 10:47:43Z saulius 

The following automatic conversions were performed:

'_symmetry_cell_setting' value 'Monoclinic' changed to 'monoclinic'
according to /home/saulius/struct/CIF-dictionaries/cif_core.dic
dictionary named 'cif_core.dic' version 2.4.1 from 2010-06-29.

Automatic conversion script
Id: cif_fix_values 1715 2011-07-08 13:25:40Z adriana 
;
_cod_original_cell_volume 1117.1(3)
_cod_original_sg_symbol_H-M 'P 21/c'
_cod_database_code 2003800

loop_
_symmetry_equiv_pos_as_xyz
'x, y, z'
'-x, y+1/2, -z+1/2'
'-x, -y, -z'
'x, -y-1/2, z-1/2'

loop_
_atom_site_aniso_label
_atom_site_aniso_U_11
_atom_site_aniso_U_12
_atom_site_aniso_U_13
_atom_site_aniso_U_22
_atom_site_aniso_U_23
_atom_site_aniso_U_33
N1 0.0396(8) -0.0035(7) 0.0093(6) 0.0449(9) -0.0041(7) 0.0336(8)
O1 0.0682(9) -0.0164(7) 0.0102(6) 0.0648(10) -0.0078(6) 0.0315(7)
C2 0.0330(9) 0.0012(7) 0.0087(7) 0.0382(10) -0.0048(8) 0.0367(9)
C3 0.0366(9) -0.0016(8) 0.0098(7) 0.0435(11) -0.0045(8) 0.0382(10)
C31 0.0670(15) -0.0142(12) 0.0144(10) 0.0567(15) -0.0116(11) 0.0407(12)
C4 0.0462(11) -0.0006(9) 0.0153(8) 0.0525(12) -0.0014(9) 0.0360(11)
C5 0.0445(10) -0.0071(9) 0.0171(9) 0.0477(12) -0.0022(9) 0.0500(12)
C6 0.0427(10) -0.0103(9) 0.0100(8) 0.0460(12) -0.0077(9) 0.0439(11)
C1' 0.0427(10) -0.0027(8) 0.0095(7) 0.0383(10) -0.0035(8) 0.0328(9)
C2' 0.0443(10) 0.0025(8) 0.0117(8) 0.0380(11) 0.0006(8) 0.0388(10)
O2' 0.0409(8) 0.0015(6) 0.0149(6) 0.0453(8) 0.0139(6) 0.0653(9)
C2'1 0.0456(12) 0.0027(10) 0.0125(10) 0.0584(15) 0.0118(13) 0.0599(14)
C3' 0.0497(12) -0.0026(10) 0.0198(9) 0.0484(12) 0.0062(10) 0.0521(12)
C4' 0.0674(14) 0.0003(10) 0.0179(10) 0.0466(13) 0.0094(10) 0.0506(12)
C5' 0.0641(14) 0.0100(11) 0.0080(10) 0.0501(13) 0.0085(10) 0.0429(11)
C6' 0.0468(12) 0.0033(9) 0.0066(8) 0.0504(12) -0.0026(9) 0.0416(11)

loop_
_atom_site_label
_atom_site_occupancy
_atom_site_fract_x
_atom_site_fract_y
_atom_site_fract_z
_atom_site_U_iso_or_equiv
_atom_site_thermal_displace_type
_atom_site_calc_flag
_atom_site_type_symbol
N1 1 0.86813(14) 0.3236(2) 0.88232(10) 0.0394(4) Uani d N
O1 1 0.88111(14) 0.3168(2) 0.97800(9) 0.0553(5) Uani d O
C2 1 0.8010(2) 0.1971(2) 0.82183(12) 0.0360(5) Uani d C
C3 1 0.7873(2) 0.2064(2) 0.71996(13) 0.0394(5) Uani d C
C31 1 0.7157(2) 0.0677(3) 0.6528(2) 0.0547(6) Uani d C
H31A 1 0.716(3) 0.093(4) 0.587(2) 0.084(8) Uiso d H
H31B 1 0.630(3) 0.048(3) 0.658(2) 0.069(7) Uiso d H
H31C 1 0.759(3) -0.043(4) 0.675(2) 0.080(8) Uiso d H
C4 1 0.8416(2) 0.3447(3) 0.68159(14) 0.0440(5) Uani d C
H4 1 0.831(2) 0.351(3) 0.611(2) 0.049(5) Uiso d H
C5 1 0.9092(2) 0.4690(3) 0.74442(14) 0.0465(5) Uani d C
H5 1 0.949(2) 0.569(3) 0.722(1) 0.049(5) Uiso d H
C6 1 0.9226(2) 0.4565(3) 0.84435(15) 0.0444(5) Uani d C
H6 1 0.968(2) 0.532(3) 0.892(1) 0.041(5) Uiso d H
C1' 1 0.7507(2) 0.0526(2) 0.87182(12) 0.0379(5) Uani d C
C2' 1 0.6184(2) 0.0391(2) 0.86649(13) 0.0401(5) Uani d C
O2' 1 0.54097(12) 0.1655(2) 0.81422(10) 0.0502(4) Uani d O
C2'1 1 0.4051(2) 0.1308(3) 0.7858(2) 0.0548(6) Uani d C
H2'1 1 0.367(2) 0.227(3) 0.743(2) 0.053(6) Uiso d H
H2'2 1 0.370(2) 0.125(3) 0.845(2) 0.067(7) Uiso d H
H2'3 1 0.390(2) 0.017(4) 0.750(2) 0.072(7) Uiso d H
C3' 1 0.5735(2) -0.0971(3) 0.91259(14) 0.0488(5) Uani d C
H3' 1 0.486(2) -0.106(3) 0.909(1) 0.050(5) Uiso d H
C4' 1 0.6579(2) -0.2202(3) 0.9629(2) 0.0543(6) Uani d C
H4' 1 0.624(2) -0.318(3) 0.994(2) 0.068(7) Uiso d H
C5' 1 0.7887(2) -0.2099(3) 0.96852(15) 0.0534(6) Uani d C
H5' 1 0.846(2) -0.295(3) 1.001(2) 0.060(6) Uiso d H
C6' 1 0.8340(2) -0.0734(3) 0.92299(14) 0.0471(5) Uani d C
H6' 1 0.926(2) -0.061(3) 0.927(2) 0.054(6) Uiso d H

loop_
_atom_type_symbol
_atom_type_description
_atom_type_scat_source
_atom_type_scat_dispersion_real
_atom_type_scat_dispersion_imag
C C 'International Tables Vol C Tables 4.2.6.8 and 6.1.1.4' 0.0181 0.0091
H H 'International Tables Vol C Tables 4.2.6.8 and 6.1.1.4' 0.0000 0.0000
N N 'International Tables Vol C Tables 4.2.6.8 and 6.1.1.4' 0.0311 0.0180
O O 'International Tables Vol C Tables 4.2.6.8 and 6.1.1.4' 0.0492 0.0322

loop_
_geom_angle_atom_site_label_1
_geom_angle_atom_site_label_2
_geom_angle_atom_site_label_3
_geom_angle
_geom_angle_publ_flag
O1 N1 C6 119.05(15) yes
O1 N1 C2 120.17(14) yes
C6 N1 C2 120.8(2) yes
N1 C2 C3 119.6(2) yes
N1 C2 C1' 116.31(14) yes
C3 C2 C1' 124.1(2) yes
C4 C3 C2 119.2(2) yes
C4 C3 C31 120.5(2) yes
C2 C3 C31 120.3(2) yes
C3 C31 H31A 110(2) no
C3 C31 H31B 115.0(10) no
C3 C31 H31C 107(2) no
H31A C31 H31B 111(2) no
H31A C31 H31C 111(2) no
H31B C31 H31C 103(2) no
C5 C4 C3 119.8(2) yes
C5 C4 H4 121.0(10) no
C3 C4 H4 119.0(10) no
C6 C5 C4 120.1(2) yes
C6 C5 H5 116.0(10) no
C4 C5 H5 124.0(10) no
N1 C6 C5 120.5(2) yes
N1 C6 H6 114.0(10) no
C5 C6 H6 126.0(10) no
C6' C1' C2' 118.7(2) yes
C6' C1' C2 120.6(2) yes
C2' C1' C2 120.7(2) yes
O2' C2' C3' 124.1(2) yes
O2' C2' C1' 116.1(2) yes
C3' C2' C1' 119.8(2) yes
C2' O2' C2'1 116.5(2) yes
O2' C2'1 H2'1 105.0(10) no
O2' C2'1 H2'2 111.0(10) no
O2' C2'1 H2'3 109.0(10) no
H2'1 C2'1 H2'2 111(2) no
H2'1 C2'1 H2'3 112(2) no
H2'2 C2'1 H2'3 109(2) no
C4' C3' C2' 120.5(2) yes
C4' C3' H3' 120.0(10) no
C2' C3' H3' 120.0(10) no
C3' C4' C5' 120.7(2) yes
C3' C4' H4' 119.0(10) no
C5' C4' H4' 120.0(10) no
C4' C5' C6' 119.0(2) yes
C4' C5' H5' 121.0(10) no
C6' C5' H5' 120.0(10) no
C5' C6' C1' 121.3(2) yes
C5' C6' H6' 121.0(10) no
C1' C6' H6' 117.0(10) no

loop_
_geom_bond_atom_site_label_1
_geom_bond_atom_site_label_2
_geom_bond_distance
_geom_bond_publ_flag
N1 O1 1.309(2) yes
N1 C6 1.356(2) yes
N1 C2 1.371(2) yes
C2 C3 1.394(2) yes
C2 C1' 1.490(3) yes
C3 C4 1.390(3) yes
C3 C31 1.501(3) yes
C31 H31A 0.95(3) no
C31 H31B 0.95(3) no
C31 H31C 0.99(3) no
C4 C5 1.376(3) yes
C4 H4 0.96(2) no
C5 C6 1.369(3) yes
C5 H5 0.98(2) no
C6 H6 0.92(2) no
C1' C6' 1.390(3) yes
C1' C2' 1.399(3) yes
C2' O2' 1.367(2) yes
C2' C3' 1.385(3) yes
O2' C2'1 1.429(2) yes
C2'1 H2'1 0.98(2) no
C2'1 H2'2 0.99(2) no
C2'1 H2'3 1.01(3) no
C3' C4' 1.375(3) yes
C3' H3' 0.92(2) no
C4' C5' 1.381(3) yes
C4' H4' 0.98(2) no
C5' C6' 1.384(3) yes
C5' H5' 0.93(2) no
C6' H6' 0.98(2) no

loop_
_geom_torsion_atom_site_label_1
_geom_torsion_atom_site_label_2
_geom_torsion_atom_site_label_3
_geom_torsion_atom_site_label_4
_geom_torsion
_geom_torsion_publ_flag
O1 N1 C2 C3 179.7(2) no
C6 N1 C2 C3 -0.8(2) no
O1 N1 C2 C1' -2.5(2) no
C6 N1 C2 C1' 177.1(2) no
N1 C2 C3 C4 -0.3(2) no
C1' C2 C3 C4 -178.0(2) no
N1 C2 C3 C31 179.1(2) no
C1' C2 C3 C31 1.5(3) no
C2 C3 C4 C5 0.7(3) no
C31 C3 C4 C5 -178.7(2) no
C3 C4 C5 C6 -0.1(3) no
O1 N1 C6 C5 -179.0(2) no
C2 N1 C6 C5 1.5(3) no
C4 C5 C6 N1 -1.1(3) no
N1 C2 C1' C6' -74.5(2) no
C3 C2 C1' C6' 103.2(2) no
N1 C2 C1' C2' 106.8(2) no
C3 C2 C1' C2' -75.5(2) no
C6' C1' C2' O2' -179.2(2) no
C2 C1' C2' O2' -0.5(2) no
C6' C1' C2' C3' 0.6(3) no
C2 C1' C2' C3' 179.3(2) no
C3' C2' O2' C2'1 -15.9(3) no
C1' C2' O2' C2'1 163.9(2) no
O2' C2' C3' C4' 179.3(2) no
C1' C2' C3' C4' -0.6(3) no
C2' C3' C4' C5' 0.2(3) no
C3' C4' C5' C6' 0.2(3) no
C4' C5' C6' C1' -0.1(3) no
C2' C1' C6' C5' -0.3(3) no
C2 C1' C6' C5' -179.0(2) no

loop_
_cod_related_entry_id
_cod_related_entry_database
_cod_related_entry_code
1 ChemSpider 10266119
